data_4116494
loop_
_publ_author_name
'Andrew S. Kende'
'Terrence L. Smalley'
'He Huang'

_publ_section_title
;
 Total Synthesis of (\+-)-Isostemofoline
;
_journal_name_full 'Journal of the American Chemical Society'
_journal_page_first 7431
_journal_page_last 7432
_journal_paper_doi 10.1021/ja991528a
_journal_volume 121
_journal_year 1999
_chemical_formula_sum 'C16 H23 N O3'
_chemical_formula_weight 277.35
_chemical_name_systematic
; 
 ? 
;
_space_group_IT_number 14
_symmetry_cell_setting monoclinic
_symmetry_space_group_name_Hall '-P 2ybc'
_symmetry_space_group_name_H-M 'P 1 21/c 1'
_atom_sites_solution_hydrogens geom
_atom_sites_solution_primary direct
_atom_sites_solution_secondary difmap
_audit_creation_method SHELXTL
_cell_angle_alpha 90.00
_cell_angle_beta 105.213(2)
_cell_angle_gamma 90.00
_cell_formula_units_Z 4
_cell_length_a 10.5560(7)
_cell_length_b 12.2250(7)
_cell_length_c 11.7344(8)
_cell_measurement_temperature 193(2)
_cell_volume 1461.22(16)
_computing_cell_refinement 'Siemens SAINT'
_computing_data_collection 'Siemens SMART'
_computing_data_reduction 'Siemens SHELXTL'
_computing_molecular_graphics 'Siemens SHELXTL-4.05'
_computing_publication_material 'Siemens SHELXTL-4.05'
_computing_structure_refinement SHELXTL-4.05(Sheldrick)
_computing_structure_solution 'SHELXS-86 (Sheldrick)'
_diffrn_ambient_temperature 193(2)
_diffrn_measurement_device 'SMART CCD'
_diffrn_measurement_method '\w scans'
_diffrn_radiation_monochromator graphite
_diffrn_radiation_source 'normal-focus sealed tube'
_diffrn_radiation_type MoK\a
_diffrn_radiation_wavelength 0.71073
_diffrn_reflns_av_R_equivalents 0.0388
_diffrn_reflns_av_sigmaI/netI 0.0480
_diffrn_reflns_limit_h_max 11
_diffrn_reflns_limit_h_min -11
_diffrn_reflns_limit_k_max 13
_diffrn_reflns_limit_k_min -12
_diffrn_reflns_limit_l_max 11
_diffrn_reflns_limit_l_min -13
_diffrn_reflns_number 5780
_diffrn_reflns_theta_max 23.28
_diffrn_reflns_theta_min 2.00
_exptl_absorpt_coefficient_mu 0.086
_exptl_absorpt_correction_T_max 0.800989
_exptl_absorpt_correction_T_min 0.573461
_exptl_absorpt_correction_type SADABS
_exptl_crystal_colour Colorless
_exptl_crystal_density_diffrn 1.261
_exptl_crystal_density_meas ?
_exptl_crystal_density_method NA
_exptl_crystal_description Plate
_exptl_crystal_F_000 600
_exptl_crystal_size_max 0.04
_exptl_crystal_size_mid 0.12
_exptl_crystal_size_min 0.18
_refine_diff_density_max 0.183
_refine_diff_density_min -0.193
_refine_diff_density_rms 0.039
_refine_ls_extinction_method none
_refine_ls_goodness_of_fit_all 1.152
_refine_ls_goodness_of_fit_obs 1.211
_refine_ls_matrix_type full
_refine_ls_number_parameters 187
_refine_ls_number_reflns 2039
_refine_ls_number_restraints 0
_refine_ls_restrained_S_all 1.152
_refine_ls_restrained_S_obs 1.211
_refine_ls_R_factor_all 0.0866
_refine_ls_R_factor_obs 0.0603
_refine_ls_shift/esd_max -0.004
_refine_ls_shift/esd_mean 0.001
_refine_ls_structure_factor_coef Fsqd
_refine_ls_weighting_details 'w=1/[\s^2^(Fo^2^)+(0.0534P)^2^+0.3797P] where P=(Fo^2^+2Fc^2^)/3'
_refine_ls_weighting_scheme calc
_refine_ls_wR_factor_all 0.1289
_refine_ls_wR_factor_obs 0.1179
_reflns_number_observed 1581
_reflns_number_total 2039
_reflns_observed_criterion >2sigma(I)
_cod_data_source_file ja991528a.cif
_cod_data_source_block 24
_cod_depositor_comments
;
The following automatic conversions were performed:

'_exptl_crystal_density_meas' value 'NA' was changed to '?' - the
value is perceived as not measured.

Automatic conversion script
Id: cif_fix_values 3008 2015-01-20 13:52:24Z robertas 

The following automatic conversions were performed:

'_refine_ls_weighting_scheme' value 'calc
w=1/[\s^2^(Fo^2^)+(0.0534P)^2^+0.3797P] where P=(Fo^2^+2Fc^2^)/3' was
changed to 'calc'. New tag '_refine_ls_weighting_details' was
created. The value of the new tag was set to
'w=1/[\s^2^(Fo^2^)+(0.0534P)^2^+0.3797P] where P=(Fo^2^+2Fc^2^)/3'.

Automatic conversion script
Id: cif_fix_values 3143 2015-03-26 13:38:13Z robertas 
;
_cod_original_cell_volume 1461.2(2)
_cod_database_code 4116494

loop_
_symmetry_equiv_pos_as_xyz
'x, y, z'
'-x, y+1/2, -z+1/2'
'-x, -y, -z'
'x, -y-1/2, z-1/2'

loop_
_atom_site_aniso_label
_atom_site_aniso_U_11
_atom_site_aniso_U_22
_atom_site_aniso_U_33
_atom_site_aniso_U_23
_atom_site_aniso_U_13
_atom_site_aniso_U_12
O1 0.0457(13) 0.066(2) 0.0387(12) 0.0006(11) 0.0186(11) 0.0040(11)
O2 0.0372(12) 0.0410(12) 0.0359(11) -0.0049(9) 0.0116(9) -0.0031(9)
O3 0.0284(11) 0.0452(12) 0.0308(11) -0.0014(9) 0.0050(8) 0.0007(9)
N1 0.0378(15) 0.0395(14) 0.0301(13) -0.0003(11) 0.0064(11) -0.0031(11)
C1 0.030(2) 0.038(2) 0.0295(15) -0.0035(13) 0.0077(13) 0.0008(13)
C2 0.031(2) 0.049(2) 0.033(2) 0.0066(15) 0.0074(14) 0.0025(14)
C3 0.034(2) 0.037(2) 0.041(2) 0.0038(15) 0.0108(14) -0.0033(14)
C4 0.040(2) 0.061(2) 0.049(2) 0.004(2) 0.010(2) -0.013(2)
C5 0.031(2) 0.033(2) 0.032(2) 0.0016(13) 0.0033(13) -0.0011(13)
C6 0.041(2) 0.037(2) 0.037(2) -0.0060(14) 0.0098(14) -0.0059(14)
C7 0.049(2) 0.038(2) 0.047(2) -0.0006(15) 0.017(2) 0.0056(15)
C8 0.031(2) 0.045(2) 0.037(2) 0.0002(14) 0.0100(14) 0.0060(14)
C9 0.031(2) 0.039(2) 0.031(2) -0.0020(13) 0.0041(13) -0.0024(13)
C10 0.033(2) 0.035(2) 0.034(2) -0.0015(13) 0.0063(13) -0.0037(13)
C11 0.040(2) 0.045(2) 0.039(2) 0.0061(15) 0.0082(14) 0.0009(14)
C12 0.040(2) 0.055(2) 0.032(2) 0.0067(15) 0.0019(14) -0.0021(15)
C13 0.036(2) 0.050(2) 0.036(2) 0.0016(15) 0.0101(14) -0.0015(14)
C14 0.046(2) 0.057(2) 0.040(2) -0.003(2) 0.016(2) 0.000(2)
C15 0.046(2) 0.063(2) 0.048(2) 0.005(2) 0.020(2) 0.010(2)
C16 0.065(3) 0.067(2) 0.084(3) 0.000(2) 0.043(2) 0.005(2)

loop_
_atom_site_label
_atom_site_type_symbol
_atom_site_fract_x
_atom_site_fract_y
_atom_site_fract_z
_atom_site_U_iso_or_equiv
_atom_site_thermal_displace_type
_atom_site_occupancy
_atom_site_calc_flag
_atom_site_refinement_flags
O1 O 0.5963(2) 0.4562(2) 0.1380(2) 0.0487(6) Uani 1 d .
O2 O 0.7228(2) 0.50509(15) 0.0206(2) 0.0376(5) Uani 1 d .
O3 O 0.8893(2) 0.39873(15) -0.00610(15) 0.0353(5) Uani 1 d .
N1 N 0.7704(2) 0.3655(2) -0.2869(2) 0.0363(6) Uani 1 d .
C1 C 0.7704(3) 0.4523(2) -0.0675(2) 0.0327(7) Uani 1 d .
C2 C 0.6438(3) 0.4318(2) 0.0592(2) 0.0379(7) Uani 1 d .
C3 C 0.6300(3) 0.3272(2) -0.0113(3) 0.0369(7) Uani 1 d .
H3 H 0.6997(25) 0.2788(21) 0.0353(22) 0.034(7) Uiso 1 d .
C4 C 0.4956(3) 0.2752(3) -0.0299(3) 0.0506(9) Uani 1 d .
H4A H 0.4760(8) 0.2655(14) 0.0466(3) 0.076 Uiso 1 calc R
H4B H 0.4948(6) 0.2039(7) -0.0681(15) 0.076 Uiso 1 calc R
H4C H 0.4291(4) 0.3227(8) -0.0801(14) 0.076 Uiso 1 calc R
C5 C 0.6671(3) 0.3667(2) -0.1210(2) 0.0327(7) Uani 1 d .
H5A H 0.5894(3) 0.4062(2) -0.1713(2) 0.039 Uiso 1 calc R
C6 C 0.7232(3) 0.2944(2) -0.2032(2) 0.0384(7) Uani 1 d .
H6A H 0.6592(3) 0.2378(2) -0.2448(2) 0.046 Uiso 1 calc R
C7 C 0.8538(3) 0.2448(2) -0.1359(3) 0.0436(8) Uani 1 d .
H7A H 0.8457(3) 0.2028(2) -0.0661(3) 0.052 Uiso 1 calc R
H7B H 0.8918(3) 0.1976(2) -0.1871(3) 0.052 Uiso 1 calc R
C8 C 0.9322(3) 0.3493(2) -0.1012(2) 0.0374(7) Uani 1 d .
H8A H 1.0292(3) 0.3371(2) -0.0812(2) 0.045 Uiso 1 calc R
C9 C 0.8825(3) 0.4269(2) -0.2076(2) 0.0343(7) Uani 1 d .
C10 C 0.8105(3) 0.5199(2) -0.1599(2) 0.0344(7) Uani 1 d .
H10A H 0.8697(3) 0.5821(2) -0.1255(2) 0.041 Uiso 1 calc R
C11 C 0.6991(3) 0.5536(2) -0.2650(2) 0.0416(8) Uani 1 d .
H11A H 0.7244(3) 0.6173(2) -0.3063(2) 0.050 Uiso 1 calc R
H11B H 0.6191(3) 0.5721(2) -0.2400(2) 0.050 Uiso 1 calc R
C12 C 0.6766(3) 0.4508(2) -0.3451(2) 0.0441(8) Uani 1 d .
H12A H 0.5855(3) 0.4241(2) -0.3572(2) 0.053 Uiso 1 calc R
H12B H 0.6906(3) 0.4690(2) -0.4231(2) 0.053 Uiso 1 calc R
C13 C 0.9826(3) 0.4655(2) -0.2699(2) 0.0405(8) Uani 1 d .
H13A H 0.9364(3) 0.5084(2) -0.3401(2) 0.049 Uiso 1 calc R
H13B H 1.0443(3) 0.5157(2) -0.2164(2) 0.049 Uiso 1 calc R
C14 C 1.0617(3) 0.3770(3) -0.3095(3) 0.0466(8) Uani 1 d .
H14A H 1.0010(3) 0.3255(3) -0.3621(3) 0.056 Uiso 1 calc R
H14B H 1.1114(3) 0.3355(3) -0.2396(3) 0.056 Uiso 1 calc R
C15 C 1.1567(3) 0.4227(3) -0.3742(3) 0.0508(9) Uani 1 d .
H15A H 1.1057(3) 0.4582(3) -0.4477(3) 0.061 Uiso 1 calc R
H15B H 1.2107(3) 0.4799(3) -0.3244(3) 0.061 Uiso 1 calc R
C16 C 1.2461(3) 0.3402(3) -0.4050(3) 0.0676(11) Uani 1 d .
H16A H 1.3055(16) 0.3766(4) -0.4447(19) 0.101 Uiso 1 calc R
H16B H 1.1941(4) 0.2852(11) -0.4579(16) 0.101 Uiso 1 calc R
H16C H 1.2975(16) 0.3046(13) -0.3329(4) 0.101 Uiso 1 calc R

loop_
_atom_type_symbol
_atom_type_description
_atom_type_scat_dispersion_real
_atom_type_scat_dispersion_imag
_atom_type_scat_source
C C 0.0033 0.0016 'International Tables Vol C Tables 4.2.6.8 and 6.1.1.4'
H H 0.0000 0.0000 'International Tables Vol C Tables 4.2.6.8 and 6.1.1.4'
N N 0.0061 0.0033 'International Tables Vol C Tables 4.2.6.8 and 6.1.1.4'
O O 0.0106 0.0060 'International Tables Vol C Tables 4.2.6.8 and 6.1.1.4'

loop_
_geom_angle_atom_site_label_1
_geom_angle_atom_site_label_2
_geom_angle_atom_site_label_3
_geom_angle
C2 O2 C1 107.7(2)
C1 O3 C8 102.4(2)
C12 N1 C6 114.6(2)
C12 N1 C9 104.9(2)
C6 N1 C9 103.2(2)
O2 C1 O3 105.9(2)
O2 C1 C10 119.6(2)
O3 C1 C10 103.7(2)
O2 C1 C5 105.1(2)
O3 C1 C5 109.4(2)
C10 C1 C5 112.7(2)
O1 C2 O2 120.1(3)
O1 C2 C3 129.4(3)
O2 C2 C3 110.5(2)
C2 C3 C4 112.7(2)
C2 C3 C5 100.8(2)
C4 C3 C5 116.8(2)
C3 C5 C1 100.7(2)
C3 C5 C6 125.2(2)
C1 C5 C6 107.5(2)
N1 C6 C7 99.2(2)
N1 C6 C5 109.2(2)
C7 C6 C5 110.5(2)
C8 C7 C6 99.2(2)
O3 C8 C7 107.5(2)
O3 C8 C9 105.0(2)
C7 C8 C9 104.7(2)
N1 C9 C13 113.2(2)
N1 C9 C8 103.8(2)
C13 C9 C8 116.8(2)
N1 C9 C10 102.1(2)
C13 C9 C10 114.6(2)
C8 C9 C10 104.7(2)
C1 C10 C11 115.3(2)
C1 C10 C9 96.5(2)
C11 C10 C9 104.7(2)
C10 C11 C12 103.6(2)
N1 C12 C11 108.4(2)
C14 C13 C9 115.9(2)
C13 C14 C15 112.4(3)
C16 C15 C14 114.7(3)

loop_
_geom_bond_atom_site_label_1
_geom_bond_atom_site_label_2
_geom_bond_distance
O1 C2 1.199(3)
O2 C2 1.379(3)
O2 C1 1.418(3)
O3 C1 1.431(3)
O3 C8 1.442(3)
N1 C12 1.476(4)
N1 C6 1.491(3)
N1 C9 1.501(3)
C1 C10 1.510(3)
C1 C5 1.523(4)
C2 C3 1.509(4)
C3 C4 1.517(4)
C3 C5 1.519(4)
C5 C6 1.537(4)
C6 C7 1.522(4)
C7 C8 1.518(4)
C8 C9 1.546(4)
C9 C13 1.510(4)
C9 C10 1.551(4)
C10 C11 1.521(4)
C11 C12 1.550(4)
C13 C14 1.512(4)
C14 C15 1.515(4)
C15 C16 1.489(4)
